data_7043148
loop_
_publ_author_name
'Zhang, Wan-Ying'
'Tian, Yong-Mei'
'Li, Hongfeng'
'Chen, Peng'
'Zhang, Yiquan'
'Yan, Pengfei'
'Sun, Wenbin'

_publ_section_title
;
 Strictly linear trinuclear Dy-Ca/Mg-Dy single-molecule magnets: the
 impact of long-range f-f ferromagnetic interactions on suppressing
 quantum tunnelling of magnetization leading to slow magnetic relaxation
;
_journal_name_full 'Dalton Trans.'
_journal_paper_doi 10.1039/C7DT01395G
_journal_year 2017
_chemical_formula_sum 'C74 H50 Cl6 Er2 Mg N8 O8'
_chemical_formula_weight 1750.75
_chemical_name_systematic
;
 ?
;
_space_group_crystal_system triclinic
_space_group_IT_number 2
_space_group_name_Hall '-P 1'
_space_group_name_H-M_alt 'P -1'
_symmetry_space_group_name_Hall '-P 1'
_symmetry_space_group_name_H-M 'P -1'
_atom_sites_solution_hydrogens geom
_audit_creation_method SHELXL-2013
_audit_update_record
;
2017-04-06 deposited with the CCDC.
2017-05-29 downloaded from the CCDC.
;
_cell_angle_alpha 91.236(4)
_cell_angle_beta 102.557(5)
_cell_angle_gamma 105.202(4)
_cell_formula_units_Z 1
_cell_length_a 10.2340(6)
_cell_length_b 11.6835(4)
_cell_length_c 15.1607(8)
_cell_measurement_reflns_used 5707
_cell_measurement_temperature 293(2)
_cell_measurement_theta_max 28.8789
_cell_measurement_theta_min 3.0629
_cell_volume 1701.52(16)
_computing_structure_refinement 'SHELXL-2013 (Sheldrick, 2013)'
_diffrn_ambient_temperature 293(2)
_diffrn_measured_fraction_theta_full 0.998
_diffrn_measured_fraction_theta_max 0.851
_diffrn_measurement_device_type 'Rigaku R-AXIS SPIDER IP'
_diffrn_radiation_type MoK\a
_diffrn_radiation_wavelength 0.71073
_diffrn_reflns_av_R_equivalents 0.0387
_diffrn_reflns_av_unetI/netI 0.0575
_diffrn_reflns_Laue_measured_fraction_full 0.998
_diffrn_reflns_Laue_measured_fraction_max 0.851
_diffrn_reflns_limit_h_max 13
_diffrn_reflns_limit_h_min -12
_diffrn_reflns_limit_k_max 15
_diffrn_reflns_limit_k_min -14
_diffrn_reflns_limit_l_max 20
_diffrn_reflns_limit_l_min -16
_diffrn_reflns_number 13980
_diffrn_reflns_point_group_measured_fraction_full 0.998
_diffrn_reflns_point_group_measured_fraction_max 0.851
_diffrn_reflns_theta_full 26.000
_diffrn_reflns_theta_max 28.943
_diffrn_reflns_theta_min 3.069
_exptl_absorpt_coefficient_mu 2.758
_exptl_crystal_density_diffrn 1.709
_exptl_crystal_description block
_exptl_crystal_F_000 864
_exptl_crystal_size_max 0.150
_exptl_crystal_size_mid 0.140
_exptl_crystal_size_min 0.130
_refine_diff_density_max 5.257
_refine_diff_density_min -3.326
_refine_diff_density_rms 0.253
_refine_ls_extinction_method none
_refine_ls_goodness_of_fit_ref 1.216
_refine_ls_hydrogen_treatment constr
_refine_ls_matrix_type full
_refine_ls_number_parameters 448
_refine_ls_number_reflns 7650
_refine_ls_number_restraints 6
_refine_ls_restrained_S_all 1.216
_refine_ls_R_factor_all 0.1042
_refine_ls_R_factor_gt 0.0969
_refine_ls_shift/su_max 0.000
_refine_ls_shift/su_mean 0.000
_refine_ls_structure_factor_coef Fsqd
_refine_ls_weighting_details
;
 w=1/[\s^2^(Fo^2^)+(0.0644P)^2^+55.6132P]
 where P=(Fo^2^+2Fc^2^)/3
;
_refine_ls_weighting_scheme calc
_refine_ls_wR_factor_gt 0.2710
_refine_ls_wR_factor_ref 0.2752
_reflns_Friedel_coverage 0.000
_reflns_number_gt 6860
_reflns_number_total 7650
_reflns_threshold_expression 'I > 2\s(I)'
_cod_data_source_file c7dt01395g2.cif
_cod_data_source_block zwy263-2
_cod_original_cell_volume 1701.52(15)
_cod_database_code 7043148
_shelx_space_group_comment
;
The symmetry employed for this shelxl refinement is uniquely defined
by the following loop, which should always be used as a source of
symmetry information in preference to the above space-group names.
They are only intended as comments.
;
_shelx_estimated_absorpt_t_min 0.682
_shelx_estimated_absorpt_t_max 0.716
_shelxl_version_number 2013-2

loop_
_space_group_symop_operation_xyz
'x, y, z'
'-x, -y, -z'

loop_
_atom_site_label
_atom_site_type_symbol
_atom_site_fract_x
_atom_site_fract_y
_atom_site_fract_z
_atom_site_U_iso_or_equiv
_atom_site_adp_type
_atom_site_occupancy
_atom_site_site_symmetry_order
_atom_site_calc_flag
_atom_site_refinement_flags_posn
_atom_site_refinement_flags_adp
_atom_site_refinement_flags_occupancy
Er1 Er 0.90211(7) 0.61170(6) 0.31662(4) 0.0344(2) Uani 1 1 d . . .
Mg1 Mg 1.0000 0.5000 0.5000 0.0377(15) Uani 1 2 d S . P
O2 O 1.1887(11) 0.5376(9) 0.5947(7) 0.040(2) Uani 1 1 d . . .
O4 O 0.9692(11) 0.6663(9) 0.4703(7) 0.044(2) Uani 1 1 d . . .
O3 O 1.0657(11) 0.5186(10) 0.3802(7) 0.046(3) Uani 1 1 d . . .
O1 O 0.8263(12) 0.7015(11) 0.1917(7) 0.051(3) Uani 1 1 d . . .
N2 N 1.2709(14) 0.5613(12) 0.7755(8) 0.043(3) Uani 1 1 d . . .
N1 N 0.6880(14) 0.6669(12) 0.3224(9) 0.047(3) Uani 1 1 d . . .
N4 N 1.0490(14) 0.8195(11) 0.3537(10) 0.046(3) Uani 1 1 d . . .
N3 N 1.0566(14) 0.5852(12) 0.2132(9) 0.044(3) Uani 1 1 d . . .
C9 C 0.6451(17) 0.7320(15) 0.2548(11) 0.048(4) Uani 1 1 d . . .
C10 C 1.2846(15) 0.6357(13) 0.6311(11) 0.040(3) Uani 1 1 d . . .
C18 C 1.3294(15) 0.6523(13) 0.7274(11) 0.042(3) Uani 1 1 d . . .
C19 C 1.1498(17) 0.4848(14) 0.3345(11) 0.044(3) Uani 1 1 d . . .
C27 C 1.1494(16) 0.5235(14) 0.2479(10) 0.042(3) Uani 1 1 d . . .
C29 C 1.0402(15) 0.7742(13) 0.5045(10) 0.039(3) Uani 1 1 d . . .
C1 C 0.7253(18) 0.7492(14) 0.1875(11) 0.047(4) Uani 1 1 d . . .
C2 C 0.686(2) 0.8193(18) 0.1168(13) 0.066(5) Uani 1 1 d . . .
H2 H 0.7343 0.8338 0.0710 0.079 Uiso 1 1 calc R U .
C37 C 1.0848(16) 0.8595(14) 0.4421(11) 0.043(3) Uani 1 1 d . . .
C8 C 0.6157(19) 0.6453(19) 0.3860(14) 0.063(5) Uani 1 1 d . . .
H8 H 0.6428 0.5975 0.4307 0.075 Uiso 1 1 calc R U .
C14 C 1.4344(18) 0.7585(15) 0.7719(14) 0.057(5) Uani 1 1 d . . .
C23 C 1.2397(19) 0.4939(17) 0.1955(13) 0.057(4) Uani 1 1 d . . .
C13 C 1.4912(19) 0.8417(17) 0.7147(19) 0.074(7) Uani 1 1 d . . .
H13 H 1.5657 0.9068 0.7404 0.089 Uiso 1 1 calc R U .
C26 C 1.053(2) 0.6219(18) 0.1315(13) 0.063(5) Uani 1 1 d . . .
H26 H 0.9918 0.6658 0.1086 0.076 Uiso 1 1 calc R U .
C17 C 1.317(2) 0.5718(19) 0.8636(12) 0.064(5) Uani 1 1 d . . .
H17 H 1.2809 0.5097 0.8963 0.077 Uiso 1 1 calc R U .
C36 C 1.090(2) 0.8937(17) 0.2924(14) 0.062(5) Uani 1 1 d . . .
H36 H 1.0698 0.8663 0.2316 0.074 Uiso 1 1 calc R U .
C12 C 1.444(2) 0.8309(17) 0.6290(19) 0.072(6) Uani 1 1 d . . .
H12 H 1.4770 0.8931 0.5953 0.086 Uiso 1 1 calc R U .
C25 C 1.140(2) 0.597(2) 0.0775(13) 0.069(5) Uani 1 1 d . . .
H25 H 1.1330 0.6213 0.0192 0.083 Uiso 1 1 calc R U .
C24 C 1.233(2) 0.537(2) 0.1112(14) 0.069(6) Uani 1 1 d . . .
H24 H 1.2940 0.5246 0.0770 0.082 Uiso 1 1 calc R U .
C15 C 1.478(2) 0.761(2) 0.8655(16) 0.080(7) Uani 1 1 d . . .
H15 H 1.5484 0.8253 0.8971 0.097 Uiso 1 1 calc R U .
C11 C 1.340(2) 0.7233(16) 0.5819(16) 0.063(5) Uani 1 1 d . . .
H11 H 1.3120 0.7153 0.5190 0.076 Uiso 1 1 calc R U .
C30 C 1.0722(18) 0.8179(15) 0.5948(13) 0.052(4) Uani 1 1 d . . .
H30 H 1.0430 0.7662 0.6368 0.062 Uiso 1 1 calc R U .
C5 C 0.533(2) 0.7812(19) 0.2524(15) 0.067(5) Uani 1 1 d . . .
C35 C 1.166(2) 1.0156(17) 0.3211(17) 0.071(6) Uani 1 1 d . . .
H35 H 1.1918 1.0670 0.2781 0.085 Uiso 1 1 calc R U .
C33 C 1.1617(18) 0.9804(16) 0.4733(14) 0.056(4) Uani 1 1 d . . .
C6 C 0.464(2) 0.758(2) 0.3212(16) 0.071(6) Uani 1 1 d . . .
H6 H 0.3889 0.7892 0.3216 0.086 Uiso 1 1 calc R U .
C21 C 1.326(2) 0.3879(19) 0.3206(14) 0.063(5) Uani 1 1 d . . .
H21 H 1.3917 0.3550 0.3549 0.076 Uiso 1 1 calc R U .
C4 C 0.497(3) 0.852(2) 0.1811(17) 0.079(7) Uani 1 1 d . . .
H4 H 0.4241 0.8862 0.1783 0.095 Uiso 1 1 calc R U .
C32 C 1.191(2) 1.0133(18) 0.5690(16) 0.067(5) Uani 1 1 d . . .
H32 H 1.2431 1.0902 0.5917 0.080 Uiso 1 1 calc R U .
C7 C 0.505(2) 0.688(2) 0.3911(16) 0.074(6) Uani 1 1 d . . .
H7 H 0.4589 0.6708 0.4379 0.089 Uiso 1 1 calc R U .
C3 C 0.573(3) 0.867(2) 0.1169(19) 0.090(8) Uani 1 1 d . . .
H3 H 0.5485 0.9116 0.0694 0.109 Uiso 1 1 calc R U .
C34 C 1.201(2) 1.0577(17) 0.4106(18) 0.072(6) Uani 1 1 d . . .
H34 H 1.2505 1.1366 0.4285 0.086 Uiso 1 1 calc R U .
C22 C 1.327(2) 0.429(2) 0.2348(16) 0.072(6) Uani 1 1 d . . .
H22 H 1.3891 0.4110 0.2034 0.087 Uiso 1 1 calc R U .
C31 C 1.145(2) 0.9344(19) 0.6256(15) 0.067(5) Uani 1 1 d . . .
H31 H 1.1629 0.9584 0.6869 0.080 Uiso 1 1 calc R U .
C16 C 1.419(3) 0.671(2) 0.9114(17) 0.091(8) Uani 1 1 d . . .
H16 H 1.4459 0.6752 0.9743 0.110 Uiso 1 1 calc R U .
Cl1 Cl 0.1942(17) 0.9053(10) 0.0136(9) 0.210(7) Uani 1 1 d . . .
Cl3 Cl 0.1002(19) 0.7757(15) -0.1569(9) 0.206(7) Uani 1 1 d . . .
Cl2 Cl -0.0883(17) 0.8199(18) -0.0753(15) 0.247(8) Uani 1 1 d . . .
C38 C 0.075(4) 0.881(3) -0.091(3) 0.125(12) Uani 1 1 d . . .
H38 H 0.0806 0.9548 -0.1211 0.150 Uiso 1 1 calc R U .
C20 C 1.2157(18) 0.4040(13) 0.3449(17) 0.075(7) Uani 1 1 d . U .
H20 H 1.1760 0.3427 0.3771 0.090 Uiso 1 1 calc R U .

loop_
_atom_site_aniso_label
_atom_site_aniso_U_11
_atom_site_aniso_U_22
_atom_site_aniso_U_33
_atom_site_aniso_U_23
_atom_site_aniso_U_13
_atom_site_aniso_U_12
Er1 0.0351(3) 0.0360(3) 0.0317(3) 0.0032(2) 0.0076(2) 0.0091(2)
Mg1 0.046(4) 0.039(4) 0.030(3) 0.003(3) 0.012(3) 0.011(3)
O2 0.041(5) 0.037(5) 0.035(5) 0.003(4) 0.005(4) 0.003(4)
O4 0.051(6) 0.040(5) 0.038(5) 0.002(4) 0.011(5) 0.010(5)
O3 0.048(6) 0.064(7) 0.036(5) 0.015(5) 0.014(5) 0.029(5)
O1 0.050(6) 0.065(7) 0.040(6) 0.013(5) 0.009(5) 0.020(6)
N2 0.046(7) 0.046(7) 0.036(6) -0.005(5) 0.009(5) 0.011(6)
N1 0.040(7) 0.050(8) 0.050(8) -0.002(6) 0.007(6) 0.016(6)
N4 0.044(7) 0.039(7) 0.057(8) 0.007(6) 0.017(6) 0.009(6)
N3 0.043(7) 0.052(8) 0.037(7) 0.006(5) 0.012(5) 0.010(6)
C9 0.041(8) 0.055(9) 0.042(8) -0.009(7) -0.008(7) 0.016(7)
C10 0.037(7) 0.035(7) 0.055(9) 0.003(6) 0.016(7) 0.015(6)
C18 0.034(7) 0.035(7) 0.052(9) -0.009(6) 0.007(6) 0.005(6)
C19 0.046(8) 0.043(8) 0.045(8) -0.003(6) 0.014(7) 0.012(7)
C27 0.044(8) 0.043(8) 0.040(8) -0.002(6) 0.016(6) 0.009(6)
C29 0.039(7) 0.034(7) 0.047(8) -0.005(6) 0.007(6) 0.016(6)
C1 0.049(9) 0.043(8) 0.045(9) -0.001(7) -0.001(7) 0.016(7)
C2 0.081(14) 0.065(12) 0.052(10) 0.012(9) -0.001(10) 0.034(11)
C37 0.037(8) 0.041(8) 0.049(9) -0.001(6) 0.005(6) 0.010(6)
C8 0.041(9) 0.075(13) 0.068(12) -0.001(10) 0.010(9) 0.011(9)
C14 0.039(9) 0.040(9) 0.083(13) -0.018(8) 0.009(8) 0.000(7)
C23 0.053(10) 0.063(11) 0.061(11) -0.003(9) 0.025(9) 0.014(9)
C13 0.036(9) 0.041(10) 0.12(2) -0.006(11) -0.001(11) -0.010(7)
C26 0.082(14) 0.070(12) 0.052(10) 0.021(9) 0.028(10) 0.035(11)
C17 0.059(11) 0.076(13) 0.039(9) -0.002(8) 0.010(8) -0.013(10)
C36 0.066(12) 0.059(11) 0.067(12) 0.009(9) 0.033(10) 0.014(9)
C12 0.064(13) 0.039(9) 0.12(2) 0.013(11) 0.052(14) 0.008(9)
C25 0.082(14) 0.090(15) 0.046(10) 0.010(10) 0.032(10) 0.028(12)
C24 0.074(13) 0.093(15) 0.059(12) 0.012(11) 0.043(10) 0.034(12)
C15 0.070(14) 0.085(16) 0.070(14) -0.037(12) 0.007(11) 0.005(12)
C11 0.053(10) 0.050(10) 0.095(15) 0.018(10) 0.033(10) 0.016(8)
C30 0.051(9) 0.044(9) 0.059(10) -0.007(7) 0.005(8) 0.018(7)
C5 0.057(11) 0.065(12) 0.071(13) -0.022(10) -0.007(10) 0.025(10)
C35 0.069(13) 0.047(10) 0.091(16) 0.020(10) 0.027(12) -0.005(9)
C33 0.045(9) 0.046(9) 0.076(12) -0.004(8) 0.013(9) 0.014(7)
C6 0.048(10) 0.083(15) 0.083(15) -0.024(12) 0.011(10) 0.025(10)
C21 0.060(11) 0.077(13) 0.066(12) 0.010(10) 0.015(9) 0.042(10)
C4 0.079(15) 0.074(14) 0.079(15) -0.013(12) -0.019(12) 0.041(12)
C32 0.055(11) 0.049(10) 0.086(15) -0.009(10) 0.000(10) 0.009(9)
C7 0.056(12) 0.086(15) 0.076(14) -0.022(12) 0.026(11) 0.006(11)
C3 0.11(2) 0.063(14) 0.091(18) -0.009(12) -0.022(15) 0.040(14)
C34 0.049(11) 0.038(9) 0.116(19) 0.008(11) 0.014(11) -0.004(8)
C22 0.071(13) 0.082(14) 0.084(15) 0.006(12) 0.041(12) 0.035(12)
C31 0.061(12) 0.067(12) 0.067(12) -0.020(10) 0.002(10) 0.025(10)
C16 0.094(18) 0.097(18) 0.063(14) -0.042(13) 0.014(13) -0.003(15)
Cl1 0.270(16) 0.127(8) 0.148(10) 0.032(7) -0.077(10) 0.011(9)
Cl3 0.313(19) 0.245(15) 0.135(9) 0.030(9) 0.100(11) 0.164(15)
Cl2 0.153(12) 0.27(2) 0.33(2) 0.013(17) 0.080(14) 0.054(13)
C38 0.12(3) 0.09(2) 0.17(3) 0.00(2) 0.03(2) 0.05(2)
C20 0.057(10) 0.028(7) 0.18(2) 0.051(10) 0.092(13) 0.031(7)

loop_
_atom_type_symbol
_atom_type_description
_atom_type_scat_dispersion_real
_atom_type_scat_dispersion_imag
_atom_type_scat_source
C C 0.0033 0.0016 'International Tables Vol C Tables 4.2.6.8 and 6.1.1.4'
H H 0.0000 0.0000 'International Tables Vol C Tables 4.2.6.8 and 6.1.1.4'
Cl Cl 0.1484 0.1585 'International Tables Vol C Tables 4.2.6.8 and 6.1.1.4'
Er Er -0.2586 4.9576 'International Tables Vol C Tables 4.2.6.8 and 6.1.1.4'
Mg Mg 0.0486 0.0363 'International Tables Vol C Tables 4.2.6.8 and 6.1.1.4'
N N 0.0061 0.0033 'International Tables Vol C Tables 4.2.6.8 and 6.1.1.4'
O O 0.0106 0.0060 'International Tables Vol C Tables 4.2.6.8 and 6.1.1.4'

loop_
_geom_angle_atom_site_label_1
_geom_angle_atom_site_label_2
_geom_angle_atom_site_label_3
_geom_angle
_geom_angle_site_symmetry_1
_geom_angle_site_symmetry_3
O1 Er1 O3 143.3(4) . .
O1 Er1 O4 134.7(4) . .
O3 Er1 O4 71.5(4) . .
O1 Er1 O2 138.8(4) . 2_766
O3 Er1 O2 69.1(4) . 2_766
O4 Er1 O2 66.1(4) . 2_766
O1 Er1 N1 68.1(4) . .
O3 Er1 N1 148.3(4) . .
O4 Er1 N1 85.7(4) . .
O2 Er1 N1 81.8(4) 2_766 .
O1 Er1 N2 80.2(4) . 2_766
O3 Er1 N2 98.6(4) . 2_766
O4 Er1 N2 132.9(4) . 2_766
O2 Er1 N2 67.3(4) 2_766 2_766
N1 Er1 N2 80.7(4) . 2_766
O1 Er1 N4 77.7(5) . .
O3 Er1 N4 97.9(4) . .
O4 Er1 N4 67.0(4) . .
O2 Er1 N4 133.1(4) 2_766 .
N1 Er1 N4 92.9(4) . .
N2 Er1 N4 157.8(5) 2_766 .
O1 Er1 N3 76.6(4) . .
O3 Er1 N3 66.8(4) . .
O4 Er1 N3 127.0(4) . .
O2 Er1 N3 122.9(4) 2_766 .
N1 Er1 N3 143.7(4) . .
N2 Er1 N3 85.3(4) 2_766 .
N4 Er1 N3 87.6(4) . .
O1 Er1 Mg1 175.5(3) . .
O3 Er1 Mg1 40.5(3) . .
O4 Er1 Mg1 41.2(3) . .
O2 Er1 Mg1 40.8(2) 2_766 .
N1 Er1 Mg1 108.2(3) . .
N2 Er1 Mg1 102.1(3) 2_766 .
N4 Er1 Mg1 100.1(3) . .
N3 Er1 Mg1 107.3(3) . .
O3 Mg1 O3 180.0(6) . 2_766
O3 Mg1 O2 78.7(4) . 2_766
O3 Mg1 O2 101.3(4) 2_766 2_766
O3 Mg1 O2 101.3(4) . .
O3 Mg1 O2 78.7(4) 2_766 .
O2 Mg1 O2 180.0(5) 2_766 .
O3 Mg1 O4 80.4(4) . .
O3 Mg1 O4 99.6(4) 2_766 .
O2 Mg1 O4 75.1(4) 2_766 .
O2 Mg1 O4 104.9(4) . .
O3 Mg1 O4 99.6(4) . 2_766
O3 Mg1 O4 80.4(4) 2_766 2_766
O2 Mg1 O4 104.9(4) 2_766 2_766
O2 Mg1 O4 75.1(4) . 2_766
O4 Mg1 O4 180.0(6) . 2_766
O3 Mg1 Er1 45.9(3) . .
O3 Mg1 Er1 134.1(3) 2_766 .
O2 Mg1 Er1 47.7(3) 2_766 .
O2 Mg1 Er1 132.3(3) . .
O4 Mg1 Er1 46.6(3) . .
O4 Mg1 Er1 133.4(3) 2_766 .
O3 Mg1 Er1 134.1(3) . 2_766
O3 Mg1 Er1 45.9(3) 2_766 2_766
O2 Mg1 Er1 132.3(3) 2_766 2_766
O2 Mg1 Er1 47.7(3) . 2_766
O4 Mg1 Er1 133.4(3) . 2_766
O4 Mg1 Er1 46.6(3) 2_766 2_766
Er1 Mg1 Er1 180.0 . 2_766
C10 O2 Mg1 134.7(9) . .
C10 O2 Er1 121.9(9) . 2_766
Mg1 O2 Er1 91.5(4) . 2_766
C29 O4 Mg1 131.6(10) . .
C29 O4 Er1 123.1(9) . .
Mg1 O4 Er1 92.2(4) . .
C19 O3 Mg1 142.5(10) . .
C19 O3 Er1 123.3(9) . .
Mg1 O3 Er1 93.6(4) . .
C1 O1 Er1 120.7(10) . .
C17 N2 C18 117.6(14) . .
C17 N2 Er1 126.6(12) . 2_766
C18 N2 Er1 115.6(9) . 2_766
C8 N1 C9 117.6(15) . .
C8 N1 Er1 127.4(12) . .
C9 N1 Er1 114.9(11) . .
C36 N4 C37 119.2(15) . .
C36 N4 Er1 124.8(13) . .
C37 N4 Er1 116.0(10) . .
C26 N3 C27 119.0(14) . .
C26 N3 Er1 127.0(12) . .
C27 N3 Er1 114.0(9) . .
N1 C9 C5 122.6(18) . .
N1 C9 C1 114.6(14) . .
C5 C9 C1 122.8(17) . .
O2 C10 C11 123.4(17) . .
O2 C10 C18 118.2(13) . .
C11 C10 C18 118.4(16) . .
N2 C18 C10 116.9(13) . .
N2 C18 C14 122.0(15) . .
C10 C18 C14 121.1(16) . .
C20 C19 O3 133.2(16) . .
C20 C19 C27 107.8(16) . .
O3 C19 C27 117.5(14) . .
N3 C27 C19 117.8(13) . .
N3 C27 C23 121.3(15) . .
C19 C27 C23 120.9(15) . .
O4 C29 C30 126.9(15) . .
O4 C29 C37 117.3(13) . .
C30 C29 C37 115.7(14) . .
O1 C1 C2 122.9(17) . .
O1 C1 C9 120.8(15) . .
C2 C1 C9 116.3(16) . .
C3 C2 C1 119(2) . .
C3 C2 H2 120.5 . .
C1 C2 H2 120.5 . .
N4 C37 C33 122.4(15) . .
N4 C37 C29 116.3(13) . .
C33 C37 C29 121.3(15) . .
N1 C8 C7 125(2) . .
N1 C8 H8 117.3 . .
C7 C8 H8 117.3 . .
C15 C14 C13 127.2(19) . .
C15 C14 C18 116.1(19) . .
C13 C14 C18 116.3(18) . .
C22 C23 C24 125.9(18) . .
C22 C23 C27 117.4(17) . .
C24 C23 C27 116.7(17) . .
C12 C13 C14 122.4(18) . .
C12 C13 H13 118.8 . .
C14 C13 H13 118.8 . .
N3 C26 C25 122.3(18) . .
N3 C26 H26 118.9 . .
C25 C26 H26 118.9 . .
N2 C17 C16 124(2) . .
N2 C17 H17 118.2 . .
C16 C17 H17 118.2 . .
N4 C36 C35 119.8(19) . .
N4 C36 H36 120.1 . .
C35 C36 H36 120.1 . .
C13 C12 C11 122.0(19) . .
C13 C12 H12 119.0 . .
C11 C12 H12 119.0 . .
C24 C25 C26 119.4(18) . .
C24 C25 H25 120.3 . .
C26 C25 H25 120.3 . .
C25 C24 C23 121.3(17) . .
C25 C24 H24 119.4 . .
C23 C24 H24 119.4 . .
C16 C15 C14 121(2) . .
C16 C15 H15 119.5 . .
C14 C15 H15 119.5 . .
C10 C11 C12 119(2) . .
C10 C11 H11 120.3 . .
C12 C11 H11 120.3 . .
C31 C30 C29 123.5(19) . .
C31 C30 H30 118.3 . .
C29 C30 H30 118.3 . .
C6 C5 C9 117(2) . .
C6 C5 C4 123(2) . .
C9 C5 C4 120(2) . .
C34 C35 C36 121.4(18) . .
C34 C35 H35 119.3 . .
C36 C35 H35 119.3 . .
C34 C33 C37 118.7(18) . .
C34 C33 C32 124.0(18) . .
C37 C33 C32 117.3(17) . .
C5 C6 C7 120.7(19) . .
C5 C6 H6 119.7 . .
C7 C6 H6 119.7 . .
C20 C21 C22 108.6(18) . .
C20 C21 H21 125.7 . .
C22 C21 H21 125.7 . .
C3 C4 C5 117(2) . .
C3 C4 H4 121.4 . .
C5 C4 H4 121.4 . .
C31 C32 C33 120.7(18) . .
C31 C32 H32 119.6 . .
C33 C32 H32 119.6 . .
C8 C7 C6 116(2) . .
C8 C7 H7 121.9 . .
C6 C7 H7 121.9 . .
C4 C3 C2 125(2) . .
C4 C3 H3 117.5 . .
C2 C3 H3 117.5 . .
C35 C34 C33 118.4(18) . .
C35 C34 H34 120.8 . .
C33 C34 H34 120.8 . .
C23 C22 C21 121.8(17) . .
C23 C22 H22 119.1 . .
C21 C22 H22 119.1 . .
C32 C31 C30 121(2) . .
C32 C31 H31 119.3 . .
C30 C31 H31 119.3 . .
C15 C16 C17 120(2) . .
C15 C16 H16 120.2 . .
C17 C16 H16 120.2 . .
Cl3 C38 Cl2 103(2) . .
Cl3 C38 Cl1 111(2) . .
Cl2 C38 Cl1 109(2) . .
Cl3 C38 H38 111.1 . .
Cl2 C38 H38 111.1 . .
Cl1 C38 H38 111.1 . .
C19 C20 C21 135.0(17) . .
C19 C20 H20 112.5 . .
C21 C20 H20 112.5 . .

loop_
_geom_bond_atom_site_label_1
_geom_bond_atom_site_label_2
_geom_bond_distance
_geom_bond_site_symmetry_2
Er1 O1 2.272(11) .
Er1 O3 2.283(10) .
Er1 O4 2.305(10) .
Er1 O2 2.347(10) 2_766
Er1 N1 2.459(13) .
Er1 N2 2.470(13) 2_766
Er1 N4 2.476(13) .
Er1 N3 2.523(13) .
Er1 Mg1 3.1729(7) .
Mg1 O3 2.066(10) .
Mg1 O3 2.066(10) 2_766
Mg1 O2 2.075(10) 2_766
Mg1 O2 2.075(10) .
Mg1 O4 2.092(11) .
Mg1 O4 2.092(11) 2_766
Mg1 Er1 3.1729(7) 2_766
O2 C10 1.315(18) .
O2 Er1 2.347(10) 2_766
O4 C29 1.309(17) .
O3 C19 1.343(18) .
O1 C1 1.287(19) .
N2 C17 1.31(2) .
N2 C18 1.38(2) .
N2 Er1 2.470(13) 2_766
N1 C8 1.33(2) .
N1 C9 1.36(2) .
N4 C36 1.34(2) .
N4 C37 1.35(2) .
N3 C26 1.32(2) .
N3 C27 1.36(2) .
C9 C5 1.40(2) .
C9 C1 1.43(2) .
C10 C11 1.35(2) .
C10 C18 1.42(2) .
C18 C14 1.45(2) .
C19 C20 1.29(2) .
C19 C27 1.40(2) .
C27 C23 1.44(2) .
C29 C30 1.39(2) .
C29 C37 1.44(2) .
C1 C2 1.41(2) .
C2 C3 1.41(3) .
C2 H2 0.9300 .
C37 C33 1.44(2) .
C8 C7 1.37(3) .
C8 H8 0.9300 .
C14 C15 1.39(3) .
C14 C13 1.41(3) .
C23 C22 1.37(3) .
C23 C24 1.38(3) .
C13 C12 1.27(3) .
C13 H13 0.9300 .
C26 C25 1.41(3) .
C26 H26 0.9300 .
C17 C16 1.40(3) .
C17 H17 0.9300 .
C36 C35 1.44(3) .
C36 H36 0.9300 .
C12 C11 1.47(3) .
C12 H12 0.9300 .
C25 C24 1.34(3) .
C25 H25 0.9300 .
C24 H24 0.9300 .
C15 C16 1.35(4) .
C15 H15 0.9300 .
C11 H11 0.9300 .
C30 C31 1.39(3) .
C30 H30 0.9300 .
C5 C6 1.38(3) .
C5 C4 1.42(3) .
C35 C34 1.37(3) .
C35 H35 0.9300 .
C33 C34 1.38(3) .
C33 C32 1.44(3) .
C6 C7 1.42(3) .
C6 H6 0.9300 .
C21 C20 1.31(2) .
C21 C22 1.40(3) .
C21 H21 0.9300 .
C4 C3 1.36(4) .
C4 H4 0.9300 .
C32 C31 1.34(3) .
C32 H32 0.9300 .
C7 H7 0.9300 .
C3 H3 0.9300 .
C34 H34 0.9300 .
C22 H22 0.9300 .
C31 H31 0.9300 .
C16 H16 0.9300 .
Cl1 C38 1.74(4) .
Cl3 C38 1.67(3) .
Cl2 C38 1.71(4) .
C38 H38 0.9800 .
C20 H20 0.9300 .

loop_
_geom_torsion_atom_site_label_1
_geom_torsion_atom_site_label_2
_geom_torsion_atom_site_label_3
_geom_torsion_atom_site_label_4
_geom_torsion
_geom_torsion_site_symmetry_1
C8 N1 C9 C5 3(2) .
Er1 N1 C9 C5 -173.4(13) .
C8 N1 C9 C1 -178.5(15) .
Er1 N1 C9 C1 4.9(18) .
Mg1 O2 C10 C11 -49(2) .
Er1 O2 C10 C11 179.6(12) 2_766
Mg1 O2 C10 C18 128.7(13) .
Er1 O2 C10 C18 -2.5(17) 2_766
C17 N2 C18 C10 175.7(16) .
Er1 N2 C18 C10 -0.4(17) 2_766
C17 N2 C18 C14 -3(2) .
Er1 N2 C18 C14 -178.8(12) 2_766
O2 C10 C18 N2 2(2) .
C11 C10 C18 N2 179.9(14) .
O2 C10 C18 C14 -179.7(14) .
C11 C10 C18 C14 -2(2) .
Mg1 O3 C19 C20 13(3) .
Er1 O3 C19 C20 -155.4(19) .
Mg1 O3 C19 C27 177.4(12) .
Er1 O3 C19 C27 9(2) .
C26 N3 C27 C19 -179.5(16) .
Er1 N3 C27 C19 -0.9(18) .
C26 N3 C27 C23 -2(2) .
Er1 N3 C27 C23 176.1(12) .
C20 C19 C27 N3 163.4(16) .
O3 C19 C27 N3 -5(2) .
C20 C19 C27 C23 -14(2) .
O3 C19 C27 C23 178.2(15) .
Mg1 O4 C29 C30 -57(2) .
Er1 O4 C29 C30 172.8(12) .
Mg1 O4 C29 C37 125.9(12) .
Er1 O4 C29 C37 -4.0(18) .
Er1 O1 C1 C2 171.6(13) .
Er1 O1 C1 C9 -9(2) .
N1 C9 C1 O1 2(2) .
C5 C9 C1 O1 -179.4(16) .
N1 C9 C1 C2 -178.5(15) .
C5 C9 C1 C2 0(3) .
O1 C1 C2 C3 179.1(18) .
C9 C1 C2 C3 0(3) .
C36 N4 C37 C33 2(2) .
Er1 N4 C37 C33 -175.7(12) .
C36 N4 C37 C29 -178.4(15) .
Er1 N4 C37 C29 3.6(17) .
O4 C29 C37 N4 0(2) .
C30 C29 C37 N4 -177.2(14) .
O4 C29 C37 C33 179.2(14) .
C30 C29 C37 C33 2(2) .
C9 N1 C8 C7 -3(3) .
Er1 N1 C8 C7 173.3(15) .
N2 C18 C14 C15 3(2) .
C10 C18 C14 C15 -175.2(17) .
N2 C18 C14 C13 176.7(16) .
C10 C18 C14 C13 -2(2) .
N3 C27 C23 C22 -178.2(18) .
C19 C27 C23 C22 -1(3) .
N3 C27 C23 C24 4(3) .
C19 C27 C23 C24 -179.4(18) .
C15 C14 C13 C12 179(2) .
C18 C14 C13 C12 7(3) .
C27 N3 C26 C25 2(3) .
Er1 N3 C26 C25 -176.6(15) .
C18 N2 C17 C16 2(3) .
Er1 N2 C17 C16 177.9(18) 2_766
C37 N4 C36 C35 -3(3) .
Er1 N4 C36 C35 174.9(14) .
C14 C13 C12 C11 -8(3) .
N3 C26 C25 C24 -2(4) .
C26 C25 C24 C23 4(4) .
C22 C23 C24 C25 178(2) .
C27 C23 C24 C25 -4(3) .
C13 C14 C15 C16 -176(2) .
C18 C14 C15 C16 -3(3) .
O2 C10 C11 C12 178.5(15) .
C18 C10 C11 C12 1(2) .
C13 C12 C11 C10 4(3) .
O4 C29 C30 C31 -178.4(16) .
C37 C29 C30 C31 -2(2) .
N1 C9 C5 C6 -2(3) .
C1 C9 C5 C6 179.9(17) .
N1 C9 C5 C4 178.0(17) .
C1 C9 C5 C4 0(3) .
N4 C36 C35 C34 2(3) .
N4 C37 C33 C34 -1(3) .
C29 C37 C33 C34 -179.9(16) .
N4 C37 C33 C32 178.8(16) .
C29 C37 C33 C32 -1(2) .
C9 C5 C6 C7 0(3) .
C4 C5 C6 C7 -180(2) .
C6 C5 C4 C3 -179(2) .
C9 C5 C4 C3 1(3) .
C34 C33 C32 C31 177.6(19) .
C37 C33 C32 C31 -2(3) .
N1 C8 C7 C6 1(3) .
C5 C6 C7 C8 0(3) .
C5 C4 C3 C2 -1(4) .
C1 C2 C3 C4 1(4) .
C36 C35 C34 C33 0(3) .
C37 C33 C34 C35 0(3) .
C32 C33 C34 C35 -180(2) .
C24 C23 C22 C21 -180(2) .
C27 C23 C22 C21 3(3) .
C20 C21 C22 C23 11(3) .
C33 C32 C31 C30 2(3) .
C29 C30 C31 C32 -1(3) .
C14 C15 C16 C17 3(4) .
N2 C17 C16 C15 -2(4) .
O3 C19 C20 C21 -157(3) .
C27 C19 C20 C21 38(4) .
C22 C21 C20 C19 -37(4) .
